data_4309917
loop_
_publ_author_name
'Robert T. Stibrany'
'Stephen Fox'
'Parimal K. Bharadwaj'
'Harvey J. Schugar'
'Joseph A. Potenza'

_publ_section_title
;
Structural and Spectroscopic Features of Mono- and Binuclear Nickel(II)
Complexes with Tetradentate N(amine)2S(thiolate)2 Ligation
;
_journal_name_full 'Inorganic Chemistry'
_journal_page_first 8234
_journal_page_last 8242
_journal_paper_doi 10.1021/ic050114h
_journal_volume 44
_journal_year 2005
_chemical_formula_moiety 'C32 H64 N4 Ni2 S4, 2(C3 H7 N O)'
_chemical_formula_sum 'C38 H78 N6 Ni2 O2 S4'
_chemical_formula_weight 896.72
_chemical_name_systematic
; 
 di[\u~2~-(N,N'-bis(2-mercapto\k^1^Ni',\k^1^Ni''-2-methylprop-1-yl)
-1S*\k^1^Ni',3R*\k^1^Ni''-cyclohexanediamine)nickel(II)] 2 
dimethylformamide solvate
;
_space_group_IT_number 2
_symmetry_cell_setting triclinic
_symmetry_space_group_name_Hall '-P 1'
_symmetry_space_group_name_H-M 'P -1'
_atom_sites_solution_hydrogens geom
_atom_sites_solution_primary direct
_atom_sites_solution_secondary difmap
_audit_creation_method SHELXL-97
_cell_angle_alpha 94.870(10)
_cell_angle_beta 111.170(10)
_cell_angle_gamma 107.785(7)
_cell_formula_units_Z 1
_cell_length_a 10.435(7)
_cell_length_b 10.7020(10)
_cell_length_c 12.251(3)
_cell_measurement_reflns_used 25
_cell_measurement_temperature 297(1)
_cell_measurement_theta_max 17.05
_cell_measurement_theta_min 12.02
_cell_volume 1185.1(9)
_computing_cell_refinement 'Enraf-Nonius SDP (1985)'
_computing_data_collection 'Enraf-Nonius SDP (1985)'
_computing_data_reduction 'CAD-4-PC (Enraf-Nonius, 1993)'
_computing_molecular_graphics 'ORTEPIII(Burnett & Johnson, 1996);ORTEP32(Farrugia, 1997)'
_computing_publication_material 'SHELXL-97-2 (Sheldrick, 1997)'
_computing_structure_refinement 'SHELXL-97 (Sheldrick, 1997)'
_computing_structure_solution 'SHELXS-97 (Sheldrick, 1990)'
_diffrn_ambient_temperature 297(1)
_diffrn_measured_fraction_theta_full 0.735
_diffrn_measured_fraction_theta_max 0.735
_diffrn_measurement_device_type 'Enraf-Nonius CAD-4'
_diffrn_measurement_method 'scintillation counter'
_diffrn_radiation_monochromator graphite
_diffrn_radiation_source 'fine-focus sealed tube'
_diffrn_radiation_type MoK\a
_diffrn_radiation_wavelength 0.71073
_diffrn_reflns_av_R_equivalents 0.0365
_diffrn_reflns_av_sigmaI/netI 0.0403
_diffrn_reflns_limit_h_max 5
_diffrn_reflns_limit_h_min -10
_diffrn_reflns_limit_k_max 11
_diffrn_reflns_limit_k_min -10
_diffrn_reflns_limit_l_max 12
_diffrn_reflns_limit_l_min 0
_diffrn_reflns_number 2185
_diffrn_reflns_theta_full 21.98
_diffrn_reflns_theta_max 21.98
_diffrn_reflns_theta_min 2.05
_diffrn_standards_decay_% 2.6
_diffrn_standards_interval_count 300
_diffrn_standards_number 3
_exptl_absorpt_coefficient_mu 1.007
_exptl_absorpt_correction_T_max 1.00
_exptl_absorpt_correction_T_min 0.885
_exptl_absorpt_correction_type psi-scan
_exptl_absorpt_process_details '(North et al., 1968)'
_exptl_crystal_colour blue-purple
_exptl_crystal_density_diffrn 1.256
_exptl_crystal_density_meas 1.25(1)
_exptl_crystal_density_method 'floatation in carbon tetrachloride/heptane'
_exptl_crystal_description block
_exptl_crystal_F_000 484
_exptl_crystal_size_max 0.20
_exptl_crystal_size_mid 0.20
_exptl_crystal_size_min 0.13
_refine_diff_density_max 0.513
_refine_diff_density_min -0.353
_refine_diff_density_rms 0.071
_refine_ls_extinction_method none
_refine_ls_goodness_of_fit_ref 1.000
_refine_ls_hydrogen_treatment mixed
_refine_ls_matrix_type full
_refine_ls_number_parameters 249
_refine_ls_number_reflns 2127
_refine_ls_number_restraints 0
_refine_ls_restrained_S_all 1.000
_refine_ls_R_factor_all 0.0642
_refine_ls_R_factor_gt 0.0495
_refine_ls_shift/su_max 0.000
_refine_ls_shift/su_mean 0.000
_refine_ls_structure_factor_coef Fsqd
_refine_ls_weighting_details 'calc w=1/[\s^2^(Fo^2^)+(0.0964P)^2^+0.9639P] where P=(Fo^2^+2Fc^2^)/3'
_refine_ls_weighting_scheme calc
_refine_ls_wR_factor_gt 0.1301
_refine_ls_wR_factor_ref 0.1391
_reflns_number_gt 1682
_reflns_number_total 2127
_reflns_threshold_expression I>2\s(I)
_cod_data_source_file ic050114hsi20050124_040612_1.cif
_cod_data_source_block 7
_cod_depositor_comments
;
The following automatic conversions were performed:
'_symmetry_cell_setting' value 'Triclinic' changed to 'triclinic'
according to '/home/saulius/struct/CIF-dictionaries/cif_core.dic'
dictionary named 'cif_core.dic' version 2.4.1 from 2010-06-29.

Automatic conversion script
Id: cif_fix_enum 1527 2010-12-29 10:47:43Z saulius 
;
_cod_database_code 4309917

loop_
_symmetry_equiv_pos_as_xyz
'x, y, z'
'-x, -y, -z'

loop_
_atom_site_label
_atom_site_type_symbol
_atom_site_fract_x
_atom_site_fract_y
_atom_site_fract_z
_atom_site_U_iso_or_equiv
_atom_site_adp_type
_atom_site_occupancy
_atom_site_symmetry_multiplicity
_atom_site_calc_flag
_atom_site_refinement_flags
_atom_site_disorder_assembly
_atom_site_disorder_group
Ni Ni 0.54564(9) 0.11412(7) 0.75481(7) 0.0381(3) Uani 1 1 d . . .
S1 S 0.4439(2) 0.25667(19) 0.78976(19) 0.0640(6) Uani 1 1 d . . .
S2 S 0.6695(2) 0.00788(15) 0.69827(15) 0.0438(5) Uani 1 1 d . . .
N1 N 0.7130(7) 0.1899(5) 0.9096(5) 0.0410(16) Uani 1 1 d . . .
N2 N 0.3709(6) 0.0256(5) 0.6078(5) 0.0411(16) Uani 1 1 d . . .
C1 C 0.8431(9) 0.1506(7) 0.9222(7) 0.050(2) Uani 1 1 d . . .
H1A H 0.8339 0.0692 0.9529 0.060 Uiso 1 1 calc R . .
H1B H 0.9329 0.2214 0.9788 0.060 Uiso 1 1 calc R . .
C2 C 0.8516(8) 0.1270(7) 0.8007(6) 0.047(2) Uani 1 1 d . . .
C3 C 0.9693(9) 0.0659(9) 0.8130(8) 0.078(3) Uani 1 1 d . . .
H3A H 1.0645 0.1309 0.8649 0.116 Uiso 1 1 calc R . .
H3B H 0.9679 0.0405 0.7354 0.116 Uiso 1 1 calc R . .
H3C H 0.9496 -0.0121 0.8464 0.116 Uiso 1 1 calc R . .
C4 C 0.8931(9) 0.2604(6) 0.7622(6) 0.061(2) Uani 1 1 d . . .
H4A H 0.8172 0.2970 0.7513 0.091 Uiso 1 1 calc R . .
H4B H 0.9037 0.2456 0.6880 0.091 Uiso 1 1 calc R . .
H4C H 0.9846 0.3225 0.8229 0.091 Uiso 1 1 calc R . .
C5 C 0.2545(8) 0.0882(7) 0.5816(7) 0.056(2) Uani 1 1 d . . .
H5A H 0.1998 0.0719 0.4955 0.068 Uiso 1 1 calc R . .
H5B H 0.1858 0.0474 0.6161 0.068 Uiso 1 1 calc R . .
C6 C 0.3254(9) 0.2362(7) 0.6335(7) 0.056(2) Uani 1 1 d . . .
C7 C 0.4152(11) 0.3080(7) 0.5657(8) 0.085(3) Uani 1 1 d . . .
H7A H 0.4959 0.2778 0.5769 0.127 Uiso 1 1 calc R . .
H7B H 0.4528 0.4035 0.5963 0.127 Uiso 1 1 calc R . .
H7C H 0.3527 0.2874 0.4817 0.127 Uiso 1 1 calc R . .
C8 C 0.2057(10) 0.2951(8) 0.6252(10) 0.087(3) Uani 1 1 d . . .
H8A H 0.1491 0.2917 0.5427 0.131 Uiso 1 1 calc R . .
H8B H 0.2514 0.3869 0.6694 0.131 Uiso 1 1 calc R . .
H8C H 0.1419 0.2436 0.6584 0.131 Uiso 1 1 calc R . .
C9 C 0.3030(8) -0.1239(6) 0.5838(6) 0.047(2) Uani 1 1 d . . .
H9A H 0.3799 -0.1603 0.5929 0.057 Uiso 1 1 calc R . .
H9B H 0.2325 -0.1559 0.5008 0.057 Uiso 1 1 calc R . .
C10 C 0.2253(10) -0.1816(6) 0.6617(6) 0.063(3) Uani 1 1 d . . .
H10 H 0.1399 -0.1539 0.6431 0.075 Uiso 1 1 calc R . .
C11 C 0.3095(10) -0.1377(6) 0.7882(6) 0.061(3) Uani 1 1 d . . .
H11A H 0.3395 -0.0407 0.8097 0.074 Uiso 1 1 calc R . .
H11B H 0.3982 -0.1588 0.8083 0.074 Uiso 1 1 calc R . .
C12 C 0.2273(9) -0.2011(6) 0.8652(6) 0.058(2) Uani 1 1 d . . .
H12 H 0.1461 -0.1688 0.8547 0.070 Uiso 1 1 calc R . .
C13 C 0.3365(8) -0.1517(6) 0.9924(6) 0.054(2) Uani 1 1 d . . .
H13A H 0.3767 -0.0543 1.0081 0.065 Uiso 1 1 calc R . .
H13B H 0.4169 -0.1827 1.0001 0.065 Uiso 1 1 calc R . .
C14 C 0.1634(11) -0.3564(6) 0.8221(7) 0.069(3) Uani 1 1 d . . .
H14A H 0.2437 -0.3899 0.8458 0.083 Uiso 1 1 calc R . .
H14B H 0.0996 -0.3949 0.8613 0.083 Uiso 1 1 calc R . .
C15 C 0.0813(12) -0.3996(7) 0.6946(8) 0.092(4) Uani 1 1 d . . .
H15A H -0.0080 -0.3794 0.6729 0.110 Uiso 1 1 calc R . .
H15B H 0.0525 -0.4964 0.6723 0.110 Uiso 1 1 calc R . .
C16 C 0.1658(10) -0.3342(6) 0.6226(7) 0.077(3) Uani 1 1 d . . .
H16A H 0.2470 -0.3651 0.6339 0.093 Uiso 1 1 calc R . .
H16B H 0.1009 -0.3611 0.5379 0.093 Uiso 1 1 calc R . .
H2N H 0.414(8) 0.045(6) 0.565(7) 0.06(2) Uiso 1 1 d . . .
H1N H 0.743(7) 0.277(6) 0.926(6) 0.05(2) Uiso 1 1 d . . .
O1S O 0.8301(8) 0.4952(7) 0.9304(8) 0.104(3) Uani 1 1 d . . .
N1S N 0.7050(10) 0.6335(7) 0.8750(7) 0.083(3) Uani 1 1 d . . .
C1S C 0.7436(19) 0.6568(13) 0.7774(12) 0.169(8) Uani 1 1 d . . .
H1S1 H 0.7624 0.5810 0.7481 0.253 Uiso 1 1 calc R . .
H1S2 H 0.8306 0.7361 0.8031 0.253 Uiso 1 1 calc R . .
H1S3 H 0.6641 0.6690 0.7144 0.253 Uiso 1 1 calc R . .
C2S C 0.6155(17) 0.6890(17) 0.900(2) 0.265(14) Uani 1 1 d . . .
H2S1 H 0.5888 0.6506 0.9608 0.398 Uiso 1 1 calc R . .
H2S2 H 0.5281 0.6712 0.8292 0.398 Uiso 1 1 calc R . .
H2S3 H 0.6662 0.7844 0.9296 0.398 Uiso 1 1 calc R . .
C3S C 0.7551(16) 0.5525(14) 0.9464(14) 0.139(6) Uani 1 1 d . . .
H3S H 0.7289 0.5415 1.0109 0.167 Uiso 1 1 calc R . .

loop_
_atom_site_aniso_label
_atom_site_aniso_U_11
_atom_site_aniso_U_22
_atom_site_aniso_U_33
_atom_site_aniso_U_23
_atom_site_aniso_U_13
_atom_site_aniso_U_12
Ni 0.0404(6) 0.0439(5) 0.0322(6) 0.0116(4) 0.0186(5) 0.0126(4)
S1 0.0666(16) 0.0674(12) 0.0592(14) 0.0013(10) 0.0236(15) 0.0315(11)
S2 0.0453(12) 0.0478(9) 0.0396(11) 0.0102(8) 0.0207(11) 0.0144(8)
N1 0.055(4) 0.042(3) 0.035(4) 0.016(3) 0.029(4) 0.015(3)
N2 0.046(4) 0.045(3) 0.038(4) 0.021(3) 0.023(4) 0.015(3)
C1 0.049(5) 0.064(4) 0.038(5) 0.022(4) 0.015(5) 0.020(4)
C2 0.041(5) 0.062(4) 0.039(5) 0.014(4) 0.018(5) 0.018(4)
C3 0.059(6) 0.115(7) 0.068(6) 0.019(5) 0.028(7) 0.042(5)
C4 0.062(6) 0.062(4) 0.044(5) 0.012(4) 0.026(5) -0.002(4)
C5 0.058(6) 0.063(4) 0.050(5) 0.029(4) 0.021(6) 0.023(4)
C6 0.060(6) 0.062(4) 0.061(5) 0.031(4) 0.028(6) 0.031(4)
C7 0.117(9) 0.057(5) 0.107(8) 0.045(5) 0.068(8) 0.034(5)
C8 0.084(8) 0.077(6) 0.117(9) 0.050(6) 0.031(9) 0.056(6)
C9 0.059(5) 0.047(4) 0.036(4) 0.008(3) 0.023(5) 0.015(4)
C10 0.106(8) 0.038(3) 0.057(5) 0.008(3) 0.059(6) 0.014(4)
C11 0.084(7) 0.042(4) 0.049(5) 0.012(3) 0.030(6) 0.006(4)
C12 0.074(7) 0.054(4) 0.031(4) 0.006(3) 0.024(5) 0.000(4)
C13 0.065(6) 0.056(4) 0.036(4) 0.006(3) 0.030(5) 0.002(4)
C14 0.107(8) 0.035(4) 0.048(5) 0.015(3) 0.028(7) 0.006(4)
C15 0.142(10) 0.049(4) 0.078(7) 0.012(4) 0.067(8) -0.002(5)
C16 0.107(8) 0.052(4) 0.070(6) 0.006(4) 0.057(7) 0.003(5)
O1S 0.083(6) 0.090(5) 0.133(8) 0.018(5) 0.038(6) 0.030(4)
N1S 0.093(7) 0.081(5) 0.082(6) 0.036(4) 0.044(6) 0.027(5)
C1S 0.24(2) 0.130(10) 0.117(11) 0.060(9) 0.071(15) 0.040(12)
C2S 0.126(14) 0.208(17) 0.44(4) -0.08(2) 0.13(2) 0.050(12)
C3S 0.109(13) 0.128(11) 0.117(12) 0.022(10) 0.031(13) -0.019(9)

loop_
_atom_type_symbol
_atom_type_description
_atom_type_scat_dispersion_real
_atom_type_scat_dispersion_imag
_atom_type_scat_source
C C 0.0033 0.0016 'International Tables Vol C Tables 4.2.6.8 and 6.1.1.4'
H H 0.0000 0.0000 'International Tables Vol C Tables 4.2.6.8 and 6.1.1.4'
N N 0.0061 0.0033 'International Tables Vol C Tables 4.2.6.8 and 6.1.1.4'
O O 0.0106 0.0060 'International Tables Vol C Tables 4.2.6.8 and 6.1.1.4'
S S 0.1246 0.1234 'International Tables Vol C Tables 4.2.6.8 and 6.1.1.4'
Ni Ni 0.3393 1.1124 'International Tables Vol C Tables 4.2.6.8 and 6.1.1.4'

loop_
_geom_angle_atom_site_label_1
_geom_angle_atom_site_label_2
_geom_angle_atom_site_label_3
_geom_angle
_geom_angle_site_symmetry_1
_geom_angle_site_symmetry_3
_geom_angle_publ_flag
N2 Ni N1 174.51(19) . . ?
N2 Ni S1 88.37(17) . . ?
N1 Ni S1 92.33(17) . . ?
N2 Ni S2 91.83(17) . . ?
N1 Ni S2 88.79(16) . . ?
S1 Ni S2 166.18(7) . . ?
C6 S1 Ni 95.4(2) . . ?
C2 S2 Ni 95.4(2) . . ?
C1 N1 C13 109.4(6) . 2_657 ?
C1 N1 Ni 115.1(4) . . ?
C13 N1 Ni 109.3(4) 2_657 . ?
C1 N1 H1N 108(4) . . ?
C13 N1 H1N 104(4) 2_657 . ?
Ni N1 H1N 111(5) . . ?
C9 N2 C5 110.9(5) . . ?
C9 N2 Ni 117.1(4) . . ?
C5 N2 Ni 115.5(4) . . ?
C9 N2 H2N 109(5) . . ?
C5 N2 H2N 109(5) . . ?
Ni N2 H2N 94(5) . . ?
N1 C1 C2 110.1(6) . . ?
N1 C1 H1A 109.6 . . ?
C2 C1 H1A 109.6 . . ?
N1 C1 H1B 109.6 . . ?
C2 C1 H1B 109.6 . . ?
H1A C1 H1B 108.1 . . ?
C1 C2 C3 108.5(7) . . ?
C1 C2 C4 109.9(5) . . ?
C3 C2 C4 109.5(6) . . ?
C1 C2 S2 105.4(4) . . ?
C3 C2 S2 110.7(5) . . ?
C4 C2 S2 112.8(6) . . ?
C2 C3 H3A 109.5 . . ?
C2 C3 H3B 109.5 . . ?
H3A C3 H3B 109.5 . . ?
C2 C3 H3C 109.5 . . ?
H3A C3 H3C 109.5 . . ?
H3B C3 H3C 109.5 . . ?
C2 C4 H4A 109.5 . . ?
C2 C4 H4B 109.5 . . ?
H4A C4 H4B 109.5 . . ?
C2 C4 H4C 109.5 . . ?
H4A C4 H4C 109.5 . . ?
H4B C4 H4C 109.5 . . ?
C6 C5 N2 109.8(6) . . ?
C6 C5 H5A 109.7 . . ?
N2 C5 H5A 109.7 . . ?
C6 C5 H5B 109.7 . . ?
N2 C5 H5B 109.7 . . ?
H5A C5 H5B 108.2 . . ?
C5 C6 C8 109.4(7) . . ?
C5 C6 C7 111.1(6) . . ?
C8 C6 C7 109.1(6) . . ?
C5 C6 S1 106.4(5) . . ?
C8 C6 S1 109.8(6) . . ?
C7 C6 S1 111.0(6) . . ?
C6 C7 H7A 109.5 . . ?
C6 C7 H7B 109.5 . . ?
H7A C7 H7B 109.5 . . ?
C6 C7 H7C 109.5 . . ?
H7A C7 H7C 109.5 . . ?
H7B C7 H7C 109.5 . . ?
C6 C8 H8A 109.5 . . ?
C6 C8 H8B 109.5 . . ?
H8A C8 H8B 109.5 . . ?
C6 C8 H8C 109.5 . . ?
H8A C8 H8C 109.5 . . ?
H8B C8 H8C 109.5 . . ?
N2 C9 C10 116.9(5) . . ?
N2 C9 H9A 108.1 . . ?
C10 C9 H9A 108.1 . . ?
N2 C9 H9B 108.1 . . ?
C10 C9 H9B 108.1 . . ?
H9A C9 H9B 107.3 . . ?
C11 C10 C9 116.1(7) . . ?
C11 C10 C16 111.5(6) . . ?
C9 C10 C16 108.0(5) . . ?
C11 C10 H10 106.9 . . ?
C9 C10 H10 106.9 . . ?
C16 C10 H10 106.9 . . ?
C10 C11 C12 114.7(7) . . ?
C10 C11 H11A 108.6 . . ?
C12 C11 H11A 108.6 . . ?
C10 C11 H11B 108.6 . . ?
C12 C11 H11B 108.6 . . ?
H11A C11 H11B 107.6 . . ?
C13 C12 C14 114.0(6) . . ?
C13 C12 C11 106.3(6) . . ?
C14 C12 C11 109.2(5) . . ?
C13 C12 H12 109.1 . . ?
C14 C12 H12 109.1 . . ?
C11 C12 H12 109.1 . . ?
C12 C13 N1 119.0(5) . 2_657 ?
C12 C13 H13A 107.6 . . ?
N1 C13 H13A 107.6 2_657 . ?
C12 C13 H13B 107.6 . . ?
N1 C13 H13B 107.6 2_657 . ?
H13A C13 H13B 107.0 . . ?
C15 C14 C12 112.6(6) . . ?
C15 C14 H14A 109.1 . . ?
C12 C14 H14A 109.1 . . ?
C15 C14 H14B 109.1 . . ?
C12 C14 H14B 109.1 . . ?
H14A C14 H14B 107.8 . . ?
C14 C15 C16 114.0(8) . . ?
C14 C15 H15A 108.8 . . ?
C16 C15 H15A 108.8 . . ?
C14 C15 H15B 108.8 . . ?
C16 C15 H15B 108.8 . . ?
H15A C15 H15B 107.7 . . ?
C10 C16 C15 111.0(6) . . ?
C10 C16 H16A 109.4 . . ?
C15 C16 H16A 109.4 . . ?
C10 C16 H16B 109.4 . . ?
C15 C16 H16B 109.4 . . ?
H16A C16 H16B 108.0 . . ?
C2S N1S C3S 117.5(14) . . ?
C2S N1S C1S 121.4(15) . . ?
C3S N1S C1S 121.0(11) . . ?
N1S C1S H1S1 109.5 . . ?
N1S C1S H1S2 109.5 . . ?
H1S1 C1S H1S2 109.5 . . ?
N1S C1S H1S3 109.5 . . ?
H1S1 C1S H1S3 109.5 . . ?
H1S2 C1S H1S3 109.5 . . ?
N1S C2S H2S1 109.5 . . ?
N1S C2S H2S2 109.5 . . ?
H2S1 C2S H2S2 109.5 . . ?
N1S C2S H2S3 109.5 . . ?
H2S1 C2S H2S3 109.5 . . ?
H2S2 C2S H2S3 109.5 . . ?
O1S C3S N1S 123.5(14) . . ?
O1S C3S H3S 118.3 . . ?
N1S C3S H3S 118.3 . . ?

loop_
_geom_bond_atom_site_label_1
_geom_bond_atom_site_label_2
_geom_bond_distance
_geom_bond_site_symmetry_2
_geom_bond_publ_flag
Ni N2 1.936(6) . ?
Ni N1 1.945(6) . ?
Ni S1 2.201(2) . ?
Ni S2 2.2031(18) . ?
S1 C6 1.815(9) . ?
S2 C2 1.827(8) . ?
N1 C1 1.501(10) . ?
N1 C13 1.508(7) 2_657 ?
N1 H1N 0.87(6) . ?
N2 C9 1.493(7) . ?
N2 C5 1.510(9) . ?
N2 H2N 0.80(7) . ?
C1 C2 1.526(9) . ?
C1 H1A 0.9700 . ?
C1 H1B 0.9700 . ?
C2 C3 1.528(10) . ?
C2 C4 1.528(9) . ?
C3 H3A 0.9600 . ?
C3 H3B 0.9600 . ?
C3 H3C 0.9600 . ?
C4 H4A 0.9600 . ?
C4 H4B 0.9600 . ?
C4 H4C 0.9600 . ?
C5 C6 1.495(9) . ?
C5 H5A 0.9700 . ?
C5 H5B 0.9700 . ?
C6 C8 1.539(10) . ?
C6 C7 1.546(9) . ?
C7 H7A 0.9600 . ?
C7 H7B 0.9600 . ?
C7 H7C 0.9600 . ?
C8 H8A 0.9600 . ?
C8 H8B 0.9600 . ?
C8 H8C 0.9600 . ?
C9 C10 1.517(8) . ?
C9 H9A 0.9700 . ?
C9 H9B 0.9700 . ?
C10 C11 1.426(10) . ?
C10 C16 1.521(8) . ?
C10 H10 0.9800 . ?
C11 C12 1.558(8) . ?
C11 H11A 0.9700 . ?
C11 H11B 0.9700 . ?
C12 C13 1.489(10) . ?
C12 C14 1.551(8) . ?
C12 H12 0.9800 . ?
C13 N1 1.508(7) 2_657 ?
C13 H13A 0.9700 . ?
C13 H13B 0.9700 . ?
C14 C15 1.435(12) . ?
C14 H14A 0.9700 . ?
C14 H14B 0.9700 . ?
C15 C16 1.528(9) . ?
C15 H15A 0.9700 . ?
C15 H15B 0.9700 . ?
C16 H16A 0.9700 . ?
C16 H16B 0.9700 . ?
O1S C3S 1.187(16) . ?
N1S C2S 1.358(14) . ?
N1S C3S 1.366(18) . ?
N1S C1S 1.411(12) . ?
C1S H1S1 0.9600 . ?
C1S H1S2 0.9600 . ?
C1S H1S3 0.9600 . ?
C2S H2S1 0.9600 . ?
C2S H2S2 0.9600 . ?
C2S H2S3 0.9600 . ?
C3S H3S 0.9300 . ?

loop_
_geom_torsion_atom_site_label_1
_geom_torsion_atom_site_label_2
_geom_torsion_atom_site_label_3
_geom_torsion_atom_site_label_4
_geom_torsion
_geom_torsion_site_symmetry_1
_geom_torsion_site_symmetry_2
_geom_torsion_site_symmetry_3
_geom_torsion_site_symmetry_4
_geom_torsion_publ_flag
N2 Ni S1 C6 -25.1(3) . . . . ?
N1 Ni S1 C6 160.4(3) . . . . ?
S2 Ni S1 C6 66.0(4) . . . . ?
N2 Ni S2 C2 159.9(2) . . . . ?
N1 Ni S2 C2 -25.6(3) . . . . ?
S1 Ni S2 C2 69.2(4) . . . . ?
S1 Ni N1 C1 -164.9(4) . . . . ?
S2 Ni N1 C1 1.4(4) . . . . ?
S1 Ni N1 C13 71.6(4) . . . 2_657 ?
S2 Ni N1 C13 -122.2(4) . . . 2_657 ?
S1 Ni N2 C9 -131.9(4) . . . . ?
S2 Ni N2 C9 61.9(4) . . . . ?
S1 Ni N2 C5 1.5(4) . . . . ?
S2 Ni N2 C5 -164.7(4) . . . . ?
C13 N1 C1 C2 154.2(5) 2_657 . . . ?
Ni N1 C1 C2 30.6(6) . . . . ?
N1 C1 C2 C3 -171.1(6) . . . . ?
N1 C1 C2 C4 69.2(8) . . . . ?
N1 C1 C2 S2 -52.5(6) . . . . ?
Ni S2 C2 C1 46.9(4) . . . . ?
Ni S2 C2 C3 164.0(5) . . . . ?
Ni S2 C2 C4 -73.0(4) . . . . ?
C9 N2 C5 C6 166.3(5) . . . . ?
Ni N2 C5 C6 30.1(6) . . . . ?
N2 C5 C6 C8 -170.6(6) . . . . ?
N2 C5 C6 C7 68.9(8) . . . . ?
N2 C5 C6 S1 -52.0(6) . . . . ?
Ni S1 C6 C5 46.8(4) . . . . ?
Ni S1 C6 C8 165.2(5) . . . . ?
Ni S1 C6 C7 -74.1(5) . . . . ?
C5 N2 C9 C10 -64.4(8) . . . . ?
Ni N2 C9 C10 71.1(7) . . . . ?
N2 C9 C10 C11 -53.7(9) . . . . ?
N2 C9 C10 C16 -179.7(7) . . . . ?
C9 C10 C11 C12 -178.8(6) . . . . ?
C16 C10 C11 C12 -54.6(9) . . . . ?
C10 C11 C12 C13 175.5(7) . . . . ?
C10 C11 C12 C14 52.1(9) . . . . ?
C14 C12 C13 N1 -63.1(9) . . . 2_657 ?
C11 C12 C13 N1 176.6(6) . . . 2_657 ?
C13 C12 C14 C15 -168.7(8) . . . . ?
C11 C12 C14 C15 -50.0(11) . . . . ?
C12 C14 C15 C16 53.0(12) . . . . ?
C11 C10 C16 C15 53.2(11) . . . . ?
C9 C10 C16 C15 -178.1(8) . . . . ?
C14 C15 C16 C10 -53.6(11) . . . . ?
C2S N1S C3S O1S 177.6(12) . . . . ?
C1S N1S C3S O1S -1.5(19) . . . . ?
